data_1502015
loop_
_publ_author_name
'Navale, Tushar S.'
'Thakur, Khushabu'
'Rathore, Rajendra'

_publ_section_title
;
 Sequential oxidative transformation of tetraarylethylenes to
 9,10-diarylphenanthrenes and dibenzo[g,p]chrysenes using DDQ as an
 oxidant.
;
_journal_issue 7
_journal_name_full 'Organic letters'
_journal_page_first 1634
_journal_page_last 1637
_journal_paper_doi 10.1021/ol200069c
_journal_volume 13
_journal_year 2011
_chemical_formula_moiety 'C26 H14 Br4'
_chemical_formula_sum 'C26 H14 Br4'
_chemical_formula_weight 646.01
_space_group_IT_number 15
_symmetry_cell_setting monoclinic
_symmetry_space_group_name_Hall '-C 2yc'
_symmetry_space_group_name_H-M 'C 1 2/c 1'
_atom_sites_solution_hydrogens geom
_atom_sites_solution_primary direct
_atom_sites_solution_secondary difmap
_audit_creation_method SHELXL-97
_cell_angle_alpha 90.00
_cell_angle_beta 97.5244(14)
_cell_angle_gamma 90.00
_cell_formula_units_Z 8
_cell_length_a 20.7871(3)
_cell_length_b 9.92103(17)
_cell_length_c 22.1583(3)
_cell_measurement_reflns_used 17578
_cell_measurement_temperature 100
_cell_measurement_theta_max 32.7677
_cell_measurement_theta_min 3.488
_cell_volume 4530.35(12)
_computing_cell_refinement
;
CrysAlisPro, Oxford Diffraction Ltd.,
Version 1.171.33.55 (release 05-01-2010 CrysAlis171 .NET)
(compiled Jan  5 2010,16:28:46)
;
_computing_data_collection
;
CrysAlisPro, Oxford Diffraction Ltd.,
Version 1.171.33.55 (release 05-01-2010 CrysAlis171 .NET)
(compiled Jan  5 2010,16:28:46)
;
_computing_data_reduction
;
CrysAlisPro, Oxford Diffraction Ltd.,
Version 1.171.33.55 (release 05-01-2010 CrysAlis171 .NET)
(compiled Jan  5 2010,16:28:46)
;
_computing_molecular_graphics
;
OLEX2: a complete structure solution, refinement and analysis program. Dolomanov et al., J. Appl. Cryst. (2009). 42, 339-341
;
_computing_publication_material
;
OLEX2: a complete structure solution, refinement and analysis program. Dolomanov et al., J. Appl. Cryst. (2009). 42, 339-341
;
_computing_structure_refinement 'SHELXL-97 (Sheldrick, 2008)'
_computing_structure_solution 'SHELXS-97 (Sheldrick, 2008)'
_diffrn_ambient_temperature 100
_diffrn_detector_area_resol_mean 10.3756
_diffrn_measured_fraction_theta_full 0.996
_diffrn_measured_fraction_theta_max 0.946
_diffrn_measurement_details
;
1 omega  -59.00   54.00   1.0000   54.6900
omega____ theta____ kappa____ phi______ frames
-       19.9198  -77.0000  -90.0000 113

2 omega   -7.00   49.00   1.0000   54.6900
omega____ theta____ kappa____ phi______ frames
-       19.9198  -77.0000   90.0000 56

3 omega   15.00   54.00   1.0000   54.6900
omega____ theta____ kappa____ phi______ frames
-      -20.0760   37.0000  150.0000 39

4 omega  -54.00  -26.00   1.0000   54.6900
omega____ theta____ kappa____ phi______ frames
-      -20.0760  102.0000   -3.0000 28

5 omega   -6.00   96.00   1.0000   54.6900
omega____ theta____ kappa____ phi______ frames
-       19.9198   37.0000  -90.0000 102

6 omega   -6.00   96.00   1.0000   54.6900
omega____ theta____ kappa____ phi______ frames
-       19.9198   37.0000 -180.0000 102

7 omega  -14.00   99.00   1.0000   54.6900
omega____ theta____ kappa____ phi______ frames
-       19.9198   77.0000    0.0000 113

8 omega  -64.00  -12.00   1.0000   54.6900
omega____ theta____ kappa____ phi______ frames
-      -20.0760  102.0000   -3.0000 52

9 omega  -64.00   -4.00   1.0000   54.6900
omega____ theta____ kappa____ phi______ frames
-      -20.0760  102.0000  176.0000 60
;
_diffrn_measurement_device_type 'SuperNova, Dual, Cu at zero, Atlas'
_diffrn_measurement_method '\w scans'
_diffrn_orient_matrix_UB_11 0.0286044
_diffrn_orient_matrix_UB_12 -0.0395887
_diffrn_orient_matrix_UB_13 0.0052826
_diffrn_orient_matrix_UB_21 -0.0170877
_diffrn_orient_matrix_UB_22 -0.0560324
_diffrn_orient_matrix_UB_23 -0.0140679
_diffrn_orient_matrix_UB_31 0.0085997
_diffrn_orient_matrix_UB_32 0.0202399
_diffrn_orient_matrix_UB_33 -0.0285693
_diffrn_radiation_monochromator mirror
_diffrn_radiation_source 'fine-focus sealed tube'
_diffrn_radiation_type 'Mo K\a'
_diffrn_radiation_wavelength 0.7107
_diffrn_reflns_av_R_equivalents 0.0854
_diffrn_reflns_av_sigmaI/netI 0.0704
_diffrn_reflns_limit_h_max 31
_diffrn_reflns_limit_h_min -31
_diffrn_reflns_limit_k_max 14
_diffrn_reflns_limit_k_min -14
_diffrn_reflns_limit_l_max 33
_diffrn_reflns_limit_l_min -33
_diffrn_reflns_number 42334
_diffrn_reflns_theta_full 30.00
_diffrn_reflns_theta_max 32.84
_diffrn_reflns_theta_min 3.50
_exptl_absorpt_coefficient_mu 7.118
_exptl_absorpt_correction_T_max 0.908
_exptl_absorpt_correction_T_min 0.417
_exptl_absorpt_correction_type gaussian
_exptl_absorpt_process_details
;
CrysAlisPro, Oxford Diffraction Ltd.,
Version 1.171.33.55 (release 05-01-2010 CrysAlis171 .NET)
(compiled Jan  5 2010,16:28:46)
Numerical absorption correction based on gaussian integration over
a multifaceted crystal model
;
_exptl_crystal_colour colourless
_exptl_crystal_colour_primary colourless
_exptl_crystal_density_diffrn 1.894
_exptl_crystal_density_method 'not measured'
_exptl_crystal_description needle
_exptl_crystal_F_000 2480
_exptl_crystal_size_max 0.3544
_exptl_crystal_size_mid 0.1255
_exptl_crystal_size_min 0.0254
_refine_diff_density_max 1.127
_refine_diff_density_min -0.825
_refine_diff_density_rms 0.182
_refine_ls_extinction_method none
_refine_ls_goodness_of_fit_ref 1.076
_refine_ls_hydrogen_treatment constr
_refine_ls_matrix_type full
_refine_ls_number_parameters 271
_refine_ls_number_reflns 7976
_refine_ls_number_restraints 0
_refine_ls_restrained_S_all 1.076
_refine_ls_R_factor_all 0.1101
_refine_ls_R_factor_gt 0.0544
_refine_ls_shift/su_max 0.001
_refine_ls_shift/su_mean 0.000
_refine_ls_structure_factor_coef Fsqd
_refine_ls_weighting_details
;
calc w=1/[\s^2^(Fo^2^)+(0.0271P)^2^+33.3882P] where P=(Fo^2^+2Fc^2^)/3
;
_refine_ls_weighting_scheme calc
_refine_ls_wR_factor_gt 0.0886
_refine_ls_wR_factor_ref 0.1034
_reflns_number_gt 5180
_reflns_number_total 7976
_reflns_threshold_expression >2sigma(I)
_cod_data_source_file ol200069c_si_005.cif
_cod_data_source_block RAJ19E
_cod_depositor_comments
;
The following automatic conversions were performed:

'_symmetry_cell_setting' value 'Monoclinic' changed to 'monoclinic'
according to /home/saulius/struct/CIF-dictionaries/cif_core.dic
dictionary named 'cif_core.dic' version 2.4.1 from 2010-06-29.

Automatic conversion script
Id: cif_fix_values 1715 2011-07-08 13:25:40Z adriana 
;
_cod_original_cell_volume 4530.34(12)
_cod_database_code 1502015

loop_
_space_group_symop_id
_space_group_symop_operation_xyz
1 'x, y, z'
2 '-x, y, -z+1/2'
3 'x+1/2, y+1/2, z'
4 '-x+1/2, y+1/2, -z+1/2'
5 '-x, -y, -z'
6 'x, -y, z-1/2'
7 '-x+1/2, -y+1/2, -z'
8 'x+1/2, -y+1/2, z-1/2'

loop_
_atom_site_label
_atom_site_type_symbol
_atom_site_fract_x
_atom_site_fract_y
_atom_site_fract_z
_atom_site_U_iso_or_equiv
_atom_site_adp_type
_atom_site_occupancy
_atom_site_symmetry_multiplicity
_atom_site_calc_flag
_atom_site_refinement_flags
Br1 Br 0.64373(2) 0.37548(6) -0.28686(2) 0.03435(12) Uani 1 1 d .
Br2 Br 1.011602(19) 0.63318(4) -0.12488(2) 0.02479(10) Uani 1 1 d .
Br3 Br 0.473876(18) 0.33031(4) 0.10478(2) 0.02209(10) Uani 1 1 d .
Br4 Br 0.90978(2) 0.70036(5) 0.261631(19) 0.02728(11) Uani 1 1 d .
C1 C 0.75861(17) 0.4961(4) -0.02331(16) 0.0119(7) Uani 1 1 d .
C2 C 0.73737(16) 0.4991(4) 0.03165(17) 0.0118(7) Uani 1 1 d .
C11 C 0.72117(17) 0.4593(4) -0.08284(16) 0.0119(7) Uani 1 1 d .
C12 C 0.65676(18) 0.4180(4) -0.09918(17) 0.0146(7) Uani 1 1 d .
H12 H 0.6287 0.4065 -0.0690 0.018 Uiso 1 1 calc R
C13 C 0.63459(18) 0.3940(4) -0.16021(19) 0.0183(8) Uani 1 1 d .
H13 H 0.5909 0.3667 -0.1719 0.022 Uiso 1 1 calc R
C14 C 0.6756(2) 0.4095(4) -0.20407(18) 0.0206(8) Uani 1 1 d .
C15 C 0.73957(19) 0.4511(4) -0.18957(18) 0.0184(8) Uani 1 1 d .
H15 H 0.7674 0.4615 -0.2200 0.022 Uiso 1 1 calc R
C16 C 0.76121(17) 0.4769(4) -0.12869(17) 0.0143(7) Uani 1 1 d .
C21 C 0.82474(17) 0.5344(3) -0.03751(17) 0.0120(7) Uani 1 1 d .
C22 C 0.88123(17) 0.5714(4) -0.00086(18) 0.0151(7) Uani 1 1 d .
H22 H 0.8822 0.5758 0.0421 0.018 Uiso 1 1 calc R
C23 C 0.93638(18) 0.6019(4) -0.02756(19) 0.0168(8) Uani 1 1 d .
H23 H 0.9751 0.6280 -0.0027 0.020 Uiso 1 1 calc R
C24 C 0.93513(17) 0.5947(4) -0.09026(19) 0.0156(7) Uani 1 1 d .
C25 C 0.87920(18) 0.5574(4) -0.12796(18) 0.0157(7) Uani 1 1 d .
H25 H 0.8785 0.5537 -0.1709 0.019 Uiso 1 1 calc R
C26 C 0.82475(17) 0.5258(4) -0.10124(17) 0.0130(7) Uani 1 1 d .
C31 C 0.67108(17) 0.4574(4) 0.04326(16) 0.0118(7) Uani 1 1 d .
C32 C 0.65613(18) 0.3223(4) 0.0491(2) 0.0213(8) Uani 1 1 d .
H32 H 0.6867 0.2554 0.0415 0.026 Uiso 1 1 calc R
C33 C 0.59656(18) 0.2839(4) 0.0661(2) 0.0211(8) Uani 1 1 d .
H33 H 0.5863 0.1913 0.0701 0.025 Uiso 1 1 calc R
C34 C 0.55272(16) 0.3824(4) 0.07682(17) 0.0137(7) Uani 1 1 d .
C35 C 0.56568(18) 0.5175(4) 0.06904(19) 0.0194(8) Uani 1 1 d .
H35 H 0.5341 0.5840 0.0747 0.023 Uiso 1 1 calc R
C36 C 0.62555(17) 0.5544(4) 0.05290(18) 0.0165(7) Uani 1 1 d .
H36 H 0.6354 0.6470 0.0484 0.020 Uiso 1 1 calc R
C41 C 0.77896(17) 0.5470(4) 0.08778(17) 0.0127(7) Uani 1 1 d .
C42 C 0.80574(18) 0.4551(4) 0.13133(17) 0.0168(8) Uani 1 1 d .
H42 H 0.7970 0.3616 0.1256 0.020 Uiso 1 1 calc R
C43 C 0.84543(19) 0.4991(4) 0.18346(18) 0.0184(8) Uani 1 1 d .
H43 H 0.8646 0.4360 0.2127 0.022 Uiso 1 1 calc R
C44 C 0.85631(17) 0.6360(4) 0.19183(17) 0.0168(7) Uani 1 1 d .
C45 C 0.82839(18) 0.7290(4) 0.14964(18) 0.0166(8) Uani 1 1 d .
H45 H 0.8355 0.8228 0.1562 0.020 Uiso 1 1 calc R
C46 C 0.79003(18) 0.6840(4) 0.09788(17) 0.0157(7) Uani 1 1 d .
H46 H 0.7710 0.7475 0.0688 0.019 Uiso 1 1 calc R

loop_
_atom_site_aniso_label
_atom_site_aniso_U_11
_atom_site_aniso_U_22
_atom_site_aniso_U_33
_atom_site_aniso_U_23
_atom_site_aniso_U_13
_atom_site_aniso_U_12
Br1 0.0363(2) 0.0478(3) 0.0178(2) -0.0113(2) -0.00096(18) -0.0110(2)
Br2 0.01595(17) 0.0268(2) 0.0340(2) 0.00398(18) 0.01254(16) -0.00157(16)
Br3 0.01309(16) 0.0283(2) 0.0261(2) 0.00162(17) 0.00705(15) -0.00247(15)
Br4 0.0307(2) 0.0306(2) 0.0184(2) 0.00176(18) -0.00477(17) -0.01192(18)
C1 0.0122(15) 0.0092(16) 0.0142(16) 0.0011(13) 0.0012(13) 0.0019(13)
C2 0.0116(15) 0.0066(15) 0.0173(17) 0.0011(13) 0.0025(14) 0.0014(12)
C11 0.0146(16) 0.0098(16) 0.0117(16) -0.0005(13) 0.0035(13) 0.0020(13)
C12 0.0156(16) 0.0124(17) 0.0160(18) -0.0002(14) 0.0024(14) -0.0008(13)
C13 0.0151(17) 0.0161(19) 0.023(2) -0.0021(15) -0.0015(15) -0.0023(14)
C14 0.024(2) 0.021(2) 0.0164(19) -0.0034(16) -0.0002(16) -0.0018(16)
C15 0.0199(18) 0.020(2) 0.0162(18) -0.0036(16) 0.0068(15) 0.0010(15)
C16 0.0146(16) 0.0108(17) 0.0181(18) -0.0025(14) 0.0044(14) 0.0003(13)
C21 0.0127(15) 0.0067(16) 0.0173(17) 0.0015(13) 0.0047(14) 0.0015(12)
C22 0.0150(16) 0.0126(18) 0.0177(18) 0.0015(14) 0.0024(14) 0.0018(14)
C23 0.0119(16) 0.0119(17) 0.027(2) 0.0017(15) 0.0035(15) 0.0020(13)
C24 0.0133(16) 0.0093(16) 0.026(2) 0.0032(15) 0.0078(15) 0.0005(13)
C25 0.0174(17) 0.0140(17) 0.0171(18) 0.0024(15) 0.0073(15) 0.0022(14)
C26 0.0135(16) 0.0106(17) 0.0152(17) 0.0011(14) 0.0027(14) 0.0032(13)
C31 0.0123(15) 0.0136(17) 0.0092(15) 0.0014(13) 0.0010(13) 0.0009(13)
C32 0.0150(17) 0.0135(18) 0.036(2) 0.0039(17) 0.0061(17) 0.0035(14)
C33 0.0160(17) 0.0126(18) 0.036(2) 0.0072(17) 0.0076(17) -0.0016(14)
C34 0.0097(15) 0.0179(18) 0.0138(17) 0.0007(15) 0.0024(13) -0.0007(13)
C35 0.0124(16) 0.0175(19) 0.029(2) -0.0025(17) 0.0053(16) 0.0045(14)
C36 0.0152(16) 0.0102(17) 0.025(2) 0.0006(15) 0.0047(15) 0.0006(13)
C41 0.0119(15) 0.0126(17) 0.0149(17) 0.0005(14) 0.0069(13) -0.0001(13)
C42 0.0220(18) 0.0114(17) 0.0178(18) 0.0000(15) 0.0060(15) 0.0006(14)
C43 0.0217(19) 0.019(2) 0.0142(18) 0.0060(15) 0.0022(15) 0.0005(15)
C44 0.0144(16) 0.0207(19) 0.0159(18) -0.0020(15) 0.0036(14) -0.0035(15)
C45 0.0168(17) 0.0130(18) 0.0205(19) -0.0026(15) 0.0039(15) -0.0012(14)
C46 0.0162(16) 0.0129(18) 0.0175(18) 0.0011(14) 0.0000(14) 0.0007(14)

loop_
_atom_type_symbol
_atom_type_description
_atom_type_scat_dispersion_real
_atom_type_scat_dispersion_imag
_atom_type_scat_source
C C 0.0033 0.0016 'International Tables Vol C Tables 4.2.6.8 and 6.1.1.4'
H H 0.0000 0.0000 'International Tables Vol C Tables 4.2.6.8 and 6.1.1.4'
Br Br -0.2901 2.4595 'International Tables Vol C Tables 4.2.6.8 and 6.1.1.4'

loop_
_geom_angle_atom_site_label_1
_geom_angle_atom_site_label_2
_geom_angle_atom_site_label_3
_geom_angle
C1 C2 C31 124.6(3)
C1 C2 C41 122.4(3)
C2 C1 C11 127.7(3)
C2 C1 C21 127.0(3)
C11 C1 C21 105.3(3)
C11 C12 H12 120.5
C11 C16 C26 109.2(3)
C12 C11 C1 132.2(3)
C12 C11 C16 119.0(3)
C12 C13 H13 119.7
C13 C12 C11 119.0(3)
C13 C12 H12 120.5
C13 C14 Br1 119.3(3)
C13 C14 C15 122.0(4)
C14 C13 C12 120.5(3)
C14 C13 H13 119.7
C14 C15 H15 121.4
C14 C15 C16 117.3(4)
C15 C14 Br1 118.6(3)
C15 C16 C11 122.1(3)
C15 C16 C26 128.7(3)
C16 C11 C1 108.7(3)
C16 C15 H15 121.4
C21 C22 H22 120.3
C21 C22 C23 119.4(4)
C21 C26 C16 108.5(3)
C22 C21 C1 132.3(3)
C22 C21 C26 119.3(3)
C22 C23 H23 119.8
C23 C22 H22 120.3
C23 C24 Br2 119.2(3)
C23 C24 C25 121.3(3)
C24 C23 C22 120.4(4)
C24 C23 H23 119.8
C24 C25 H25 121.0
C25 C24 Br2 119.4(3)
C25 C26 C16 130.0(3)
C25 C26 C21 121.5(3)
C26 C21 C1 108.3(3)
C26 C25 C24 118.1(4)
C26 C25 H25 121.0
C31 C2 C41 113.0(3)
C31 C32 H32 119.7
C31 C32 C33 120.5(4)
C31 C36 C35 120.7(4)
C31 C36 H36 119.7
C32 C31 C2 120.5(3)
C32 C31 C36 119.4(3)
C32 C33 H33 120.5
C33 C32 H32 119.7
C33 C34 Br3 118.8(3)
C33 C34 C35 121.5(3)
C34 C33 C32 118.9(4)
C34 C33 H33 120.5
C34 C35 H35 120.5
C34 C35 C36 118.9(3)
C35 C34 Br3 119.7(3)
C35 C36 H36 119.7
C36 C31 C2 119.9(3)
C36 C35 H35 120.5
C41 C42 H42 119.7
C41 C42 C43 120.6(4)
C41 C46 H46 119.5
C42 C41 C2 120.3(3)
C42 C41 C46 119.1(3)
C42 C43 H43 120.5
C43 C42 H42 119.7
C43 C44 Br4 120.5(3)
C43 C44 C45 121.1(4)
C44 C43 C42 119.0(4)
C44 C43 H43 120.5
C44 C45 H45 120.3
C45 C44 Br4 118.4(3)
C45 C46 C41 120.9(4)
C45 C46 H46 119.5
C46 C41 C2 120.6(3)
C46 C45 C44 119.3(4)
C46 C45 H45 120.3

loop_
_geom_bond_atom_site_label_1
_geom_bond_atom_site_label_2
_geom_bond_distance
Br1 C14 1.897(4)
Br2 C24 1.892(4)
Br3 C34 1.898(4)
Br4 C44 1.894(4)
C1 C2 1.349(5)
C1 C11 1.487(5)
C1 C21 1.499(5)
C2 C31 1.493(5)
C2 C41 1.496(5)
C11 C12 1.402(5)
C11 C16 1.406(5)
C12 H12 0.9500
C12 C13 1.391(5)
C13 H13 0.9500
C13 C14 1.383(6)
C14 C15 1.389(5)
C15 H15 0.9500
C15 C16 1.389(5)
C16 C26 1.463(5)
C21 C22 1.387(5)
C21 C26 1.415(5)
C22 H22 0.9500
C22 C23 1.391(5)
C23 H23 0.9500
C23 C24 1.388(6)
C24 C25 1.390(5)
C25 H25 0.9500
C25 C26 1.380(5)
C31 C32 1.385(5)
C31 C36 1.386(5)
C32 H32 0.9500
C32 C33 1.393(5)
C33 H33 0.9500
C33 C34 1.378(5)
C34 C35 1.382(5)
C35 H35 0.9500
C35 C36 1.388(5)
C36 H36 0.9500
C41 C42 1.390(5)
C41 C46 1.392(5)
C42 H42 0.9500
C42 C43 1.399(5)
C43 H43 0.9500
C43 C44 1.385(6)
C44 C45 1.386(5)
C45 H45 0.9500
C45 C46 1.382(5)
C46 H46 0.9500

loop_
_geom_torsion_atom_site_label_1
_geom_torsion_atom_site_label_2
_geom_torsion_atom_site_label_3
_geom_torsion_atom_site_label_4
_geom_torsion
Br1 C14 C15 C16 179.2(3)
Br2 C24 C25 C26 178.0(3)
Br3 C34 C35 C36 175.3(3)
Br4 C44 C45 C46 179.0(3)
C1 C2 C31 C32 80.1(5)
C1 C2 C31 C36 -104.8(5)
C1 C2 C41 C42 -105.4(4)
C1 C2 C41 C46 76.2(5)
C1 C11 C12 C13 178.1(4)
C1 C11 C16 C15 -179.7(3)
C1 C11 C16 C26 -0.4(4)
C1 C21 C22 C23 180.0(4)
C1 C21 C26 C16 -2.6(4)
C1 C21 C26 C25 179.1(3)
C2 C1 C11 C12 -0.7(7)
C2 C1 C11 C16 176.8(4)
C2 C1 C21 C22 5.5(7)
C2 C1 C21 C26 -175.7(4)
C2 C31 C32 C33 173.4(4)
C2 C31 C36 C35 -174.3(4)
C2 C41 C42 C43 179.1(3)
C2 C41 C46 C45 180.0(3)
C11 C1 C2 C31 3.6(6)
C11 C1 C2 C41 -175.8(3)
C11 C1 C21 C22 -176.5(4)
C11 C1 C21 C26 2.3(4)
C11 C12 C13 C14 0.6(6)
C11 C16 C26 C21 1.9(4)
C11 C16 C26 C25 -179.9(4)
C12 C11 C16 C15 -1.8(6)
C12 C11 C16 C26 177.4(3)
C12 C13 C14 Br1 179.8(3)
C12 C13 C14 C15 -1.0(6)
C13 C14 C15 C16 0.0(6)
C14 C15 C16 C11 1.4(6)
C14 C15 C16 C26 -177.7(4)
C15 C16 C26 C21 -178.9(4)
C15 C16 C26 C25 -0.7(7)
C16 C11 C12 C13 0.8(5)
C21 C1 C2 C31 -178.9(3)
C21 C1 C2 C41 1.7(6)
C21 C1 C11 C12 -178.6(4)
C21 C1 C11 C16 -1.1(4)
C21 C22 C23 C24 -0.4(6)
C22 C21 C26 C16 176.4(3)
C22 C21 C26 C25 -2.0(5)
C22 C23 C24 Br2 -178.6(3)
C22 C23 C24 C25 0.2(6)
C23 C24 C25 C26 -0.8(6)
C24 C25 C26 C16 -176.3(4)
C24 C25 C26 C21 1.7(5)
C26 C21 C22 C23 1.3(5)
C31 C2 C41 C42 75.1(4)
C31 C2 C41 C46 -103.2(4)
C31 C32 C33 C34 0.1(6)
C32 C31 C36 C35 0.8(6)
C32 C33 C34 Br3 -176.1(3)
C32 C33 C34 C35 2.3(6)
C33 C34 C35 C36 -3.2(6)
C34 C35 C36 C31 1.6(6)
C36 C31 C32 C33 -1.6(6)
C41 C2 C31 C32 -100.4(4)
C41 C2 C31 C36 74.6(4)
C41 C42 C43 C44 1.7(6)
C42 C41 C46 C45 1.6(6)
C42 C43 C44 Br4 -179.9(3)
C42 C43 C44 C45 0.2(6)
C43 C44 C45 C46 -1.2(6)
C44 C45 C46 C41 0.2(6)
C46 C41 C42 C43 -2.6(6)
